data_2004795
loop_
_publ_author_name
'Mendoza-D\'iaz, G.'
'Driessen, W. L.'
'Reedijk, J.'

_publ_contact_author
;
     Dr. Guillermo Mendoza-D\'iaz
     Universidad de Guanajuato
     Facultad de Qu\'imica
     Noria Alta s/n
     36050, Guanajuato, Gto.
     MEXICO
;
_publ_section_title
;2,8-Dimethyl-5,11-dipropyl-1,4,5,6,7,10,11,12-octahydroimidazo[4,5-<i>h</i>]imidazo[4,5-<i>c</i>][1,6]diazecine
 Hexahydrate
;
_journal_issue 4
_journal_name_full 'Acta Crystallographica Section C'
_journal_page_first 960
_journal_page_last 962
_journal_paper_doi 10.1107/S0108270195011425
_journal_volume 52
_journal_year 1996
_chemical_formula_moiety 'C18 H30 N6, 6H2 O1'
_chemical_formula_structural 'C18 H30 N6, 6H2 O1'
_chemical_formula_sum 'C18 H42 N6 O6'
_chemical_formula_weight 438.57
_chemical_name_systematic
;
  2,8-dimethyl-5,11-dipropyl-4,5,6,10,11,12-hexahydro-imidazo[4,5-h]-
imidazo[4,5-c][1,6]diazecine
;
_space_group_IT_number 2
_symmetry_cell_setting triclinic
_symmetry_space_group_name_Hall '-P 1'
_symmetry_space_group_name_H-M 'P -1'
_atom_type_scat_source 'IntTabIV Tables 2.2B and 2.3.1'
_audit_creation_method from_xtal_archive_file_using_CIFIO
_cell_angle_alpha 110.90(4)
_cell_angle_beta 92.05(2)
_cell_angle_gamma 92.37(4)
_cell_formula_units_Z 1
_cell_length_a 8.286(2)
_cell_length_b 6.824(4)
_cell_length_c 11.755(4)
_cell_measurement_reflns_used 24
_cell_measurement_temperature 293
_cell_measurement_theta_max 12
_cell_measurement_theta_min 10
_cell_volume 619.5(5)
_computing_cell_refinement 'CAD-4 Software (Enraf-Nonius, 1989)'
_computing_data_collection 'CAD-4 Software (Enraf-Nonius, 1989)'
_computing_data_reduction 'Xtal ADDREF SORTREF (Hall, Flack & Stewart, 1992)'
_computing_molecular_graphics 'PLATON93 (Spek, 1993), PLUTON92  (Spek, 1992)'
_computing_publication_material 'Xtal BONDLA CIFIO'
_computing_structure_refinement 'Xtal CRYLSQ'
_computing_structure_solution Xtal
_diffrn_ambient_temperature 293
_diffrn_measurement_device 'Enraf-Nonius CAD4'
_diffrn_measurement_method \w/2\q
_diffrn_radiation_monochromator graphite
_diffrn_radiation_source Xray_tube
_diffrn_radiation_type 'Mo K\a'
_diffrn_radiation_wavelength 0.71073
_diffrn_reflns_av_sigmaI/netI 0
_diffrn_reflns_limit_h_max 13
_diffrn_reflns_limit_h_min -13
_diffrn_reflns_limit_k_max 10
_diffrn_reflns_limit_k_min -10
_diffrn_reflns_limit_l_max 18
_diffrn_reflns_limit_l_min 0
_diffrn_reflns_number 5404
_diffrn_reflns_theta_max 34.89
_diffrn_reflns_theta_min 2.46
_diffrn_standards_decay_% 13.2
_diffrn_standards_interval_time 83.3
_diffrn_standards_number 3
_exptl_absorpt_coefficient_mu 0.08
_exptl_absorpt_correction_type none
_exptl_crystal_colour colourless
_exptl_crystal_density_diffrn 1.176
_exptl_crystal_description prism
_exptl_crystal_F_000 240.0
_exptl_crystal_size_max 0.40
_exptl_crystal_size_mid 0.35
_exptl_crystal_size_min 0.30
_refine_diff_density_max .465
_refine_diff_density_min -.566
_refine_ls_abs_structure_details none
_refine_ls_abs_structure_Flack 0
_refine_ls_extinction_method none
_refine_ls_goodness_of_fit_all 1.781
_refine_ls_goodness_of_fit_obs 2.469
_refine_ls_hydrogen_treatment refxyz
_refine_ls_matrix_type full
_refine_ls_number_constraints 0
_refine_ls_number_parameters 199
_refine_ls_number_reflns 2357
_refine_ls_number_restraints 0
_refine_ls_R_factor_all .132
_refine_ls_R_factor_obs .054
_refine_ls_shift/esd_max .016
_refine_ls_shift/esd_mean .001
_refine_ls_structure_factor_coef F
_refine_ls_weighting_scheme sigma
_refine_ls_wR_factor_all .065
_refine_ls_wR_factor_obs .058
_reflns_number_observed 2357
_reflns_number_total 5404
_reflns_observed_criterion refl_observed_if_Inet_>_2_sigma(Inet)
_cod_data_source_file ns1004.cif
_cod_data_source_block pron
_cod_original_sg_symbol_Hall -P_1
_cod_database_code 2004795

loop_
_symmetry_equiv_pos_as_xyz
+x,+y,+z
-x,-y,-z

loop_
_atom_site_aniso_label
_atom_site_aniso_U_11
_atom_site_aniso_U_22
_atom_site_aniso_U_33
_atom_site_aniso_U_12
_atom_site_aniso_U_13
_atom_site_aniso_U_23
N1 .0336(8) .0388(9) .0338(9) .0078(7) .0082(7) .0156(7)
C2 .0350(10) .0370(10) .0390(10) .0087(8) .0066(8) .0156(9)
N3 .0346(9) .0384(9) .0387(9) .0095(7) .0071(7) .0170(7)
C4 .0340(10) .0271(9) .0340(10) .0046(7) .0060(8) .0107(8)
C5 .0305(9) .0275(9) .0321(9) .0043(7) .0064(7) .0107(8)
C6 .0360(10) .067(2) .060(2) .0180(10) .0130(10) .0320(10)
C7 .0370(10) .0340(10) .0340(10) .0018(8) .0073(8) .0136(9)
C8 .0330(10) .0330(10) .0340(10) .0018(8) .0031(8) .0134(8)
N20 .0342(8) .0313(8) .0310(8) .0044(6) .0061(6) .0134(7)
C21 .0380(10) .0450(10) .0380(10) .0055(9) .0117(9) .0180(10)
C22 .066(2) .0520(10) .0540(10) .0070(10) .0200(10) .0300(10)
C23 .099(2) .075(2) .066(2) -.008(2) .034(2) .035(2)
O50 .0493(9) .0620(10) .0418(9) .0114(7) .0009(7) .0218(8)
O51 .0570(10) .0570(10) .0446(9) .0036(8) .0115(8) .0210(9)
O52 .0780(10) .0740(10) .0630(10) .0080(10) -.0010(10) .0370(10)

loop_
_atom_site_label
_atom_site_fract_x
_atom_site_fract_y
_atom_site_fract_z
_atom_site_U_iso_or_equiv
_atom_site_thermal_displace_type
N1 .7783(2) .2679(2) .34610(10) .0344(7) Uani
C2 .8711(2) .2374(3) .4337(2) .0361(9) Uani
N3 .7862(2) .2432(2) .52790(10) .0360(7) Uani
C4 .6290(2) .2804(3) .4989(2) .0313(8) Uani
C5 .6226(2) .2965(3) .3865(2) .0299(8) Uani
C6 1.0484(3) .2059(4) .4248(3) .0510(10) Uani
C7 .4962(2) .2837(3) .5824(2) .0342(8) Uani
C8 .4838(2) .3345(3) .3120(2) .0331(8) Uani
N20 .5131(2) .4581(2) .70190(10) .0314(7) Uani
C21 .3855(2) .4357(3) .7812(2) .0388(9) Uani
C22 .4140(3) .2696(4) .8366(2) .0540(10) Uani
C23 .2809(5) .2510(5) .9159(3) .077(2) Uani
O50 .8313(2) .3740(2) .77950(10) .0498(8) Uani
O51 1.0318(2) .7434(3) .8535(2) .0515(8) Uani
O52 .8269(3) .0874(4) .9068(2) .0680(10) Uani
H11 .821(3) .268(4) .266(2) .07000 Uiso
H61 1.105(3) .312(4) .402(2) .08000 Uiso
H62 1.071(3) .092(4) .348(2) .08000 Uiso
H63 1.089(3) .175(4) .493(3) .08000 Uiso
H71 .493(3) .150(4) .601(2) .06500 Uiso
H72 .389(3) .282(4) .538(2) .06500 Uiso
H81 .475(3) .234(4) .226(2) .06500 Uiso
H82 .385(3) .312(4) .357(2) .06500 Uiso
H211 .279(3) .402(4) .734(2) .06500 Uiso
H212 .385(3) .592(4) .852(2) .06500 Uiso
H221 .423(3) .135(4) .775(2) .07000 Uiso
H222 .525(3) .300(4) .888(2) .07000 Uiso
H231 .297(3) .152(4) .953(2) .07000 Uiso
H232 .177(3) .204(4) .862(2) .07000 Uiso
H233 .282(3) .379(4) .978(3) .07000 Uiso
H501 .841(3) .320(4) .685(3) .07500 Uiso
H502 .730(3) .424(4) .772(2) .07500 Uiso
H511 1.078(3) .765(4) .917(3) .07500 Uiso
H512 .963(3) .616(4) .832(2) .07500 Uiso
H521 .845(3) .186(4) .862(2) .07500 Uiso
H522 .856(4) .129(6) .955(3) .07500 Uiso

loop_
_geom_angle_atom_site_label_1
_geom_angle_atom_site_label_2
_geom_angle_atom_site_label_3
_geom_angle_site_symmetry_3
_geom_angle
_geom_angle_publ_flag
C2 N1 C5 . 107.6(2) yes
C2 N1 H11 . 123.0(10) ?
C5 N1 H11 . 129.0(10) ?
N1 C2 N3 . 111.3(2) yes
N1 C2 C6 . 123.4(2) yes
N3 C2 C6 . 125.2(2) yes
C2 N3 C4 . 106.0(2) yes
N3 C4 C5 . 109.2(2) yes
N3 C4 C7 . 120.7(2) yes
C5 C4 C7 . 129.9(2) yes
N1 C5 C4 . 105.9(2) yes
N1 C5 C8 . 123.0(2) yes
C4 C5 C8 . 131.2(2) yes
C2 C6 H61 . 112(2) ?
C2 C6 H62 . 111.0(10) ?
C2 C6 H63 . 110(2) ?
H61 C6 H62 . 93(2) ?
H61 C6 H63 . 119(2) ?
H62 C6 H63 . 110(2) ?
C4 C7 N20 . 114.8(2) yes
C4 C7 H71 . 109.0(10) ?
C4 C7 H72 . 108(2) ?
N20 C7 H71 . 106.0(10) ?
N20 C7 H72 . 112.0(10) ?
H71 C7 H72 . 106(2) ?
C5 C8 H81 . 113.0(10) ?
C5 C8 H82 . 103.0(10) ?
C5 C8 N20 2_666 116.60(10) yes
H81 C8 H82 . 110(2) ?
H81 C8 N20 2_666 103(2) ?
H82 C8 N20 2_666 112.0(10) ?
C7 N20 C21 . 110.40(10) yes
C7 N20 C8 2_666 111.6(2) yes
C21 N20 C8 2_666 112.1(2) yes
N20 C21 C22 . 114.1(2) yes
N20 C21 H211 . 109(2) ?
N20 C21 H212 . 104.0(10) ?
C22 C21 H211 . 109(2) ?
C22 C21 H212 . 111(2) ?
H211 C21 H212 . 109(2) ?
C21 C22 C23 . 112.3(2) yes
C21 C22 H221 . 111(2) ?
C21 C22 H222 . 111(2) ?
C23 C22 H221 . 108(2) ?
C23 C22 H222 . 109(2) ?
H221 C22 H222 . 105(2) ?
C22 C23 H231 . 114(2) ?
C22 C23 H232 . 108(2) ?
C22 C23 H233 . 105(2) ?
H231 C23 H232 . 107(2) ?
H231 C23 H233 . 107(3) ?
H232 C23 H233 . 116(2) ?
H501 O50 H502 . 91(2) ?
H511 O51 H512 . 110(3) ?
H521 O52 H522 . 106(4) ?

loop_
_geom_bond_atom_site_label_1
_geom_bond_atom_site_label_2
_geom_bond_site_symmetry_2
_geom_bond_distance
_geom_bond_publ_flag
N1 C2 . 1.343(3) yes
N1 C5 . 1.388(2) yes
N1 H11 . 1.02(3) yes
C2 N3 . 1.323(3) yes
C2 C6 . 1.495(3) yes
N3 C4 . 1.391(2) yes
C4 C5 . 1.363(3) yes
C4 C7 . 1.496(3) yes
C5 C8 . 1.507(3) yes
C6 H61 . .96(3) no
C6 H62 . .99(2) no
C6 H63 . .95(3) no
C7 N20 . 1.480(2) yes
C7 H71 . 1.01(3) no
C7 H72 . 1.01(3) no
C8 H81 . 1.00(2) no
C8 H82 . 1.02(3) no
C8 N20 2_666 1.481(3) yes
N20 C21 . 1.473(3) yes
C21 C22 . 1.517(4) yes
C21 H211 . 1.00(2) no
C21 H212 . 1.09(2) no
C22 C23 . 1.499(5) yes
C22 H221 . .95(2) no
C22 H222 . 1.05(3) no
C23 H231 . .94(3) no
C23 H232 . 1.02(3) no
C23 H233 . .91(2) no
O50 H501 . 1.04(3) yes
O50 H502 . .93(3) yes
O51 H511 . .79(3) yes
O51 H512 . .96(3) yes
O52 H521 . 1.00(3) yes
O52 H522 . .57(3) yes

loop_
_geom_contact_atom_site_label_1
_geom_contact_atom_site_label_2
_geom_contact_distance
_geom_contact_site_symmetry_1
_geom_contact_publ_flag
O50 N3 2.774(2) 1_555 yes
O50 C4 3.480(3) 1_555 ?
O50 C7 3.440(3) 1_555 ?
O50 N20 2.905(2) 1_555 yes
O50 O51 2.803(3) 1_555 yes
O50 O52 2.856(4) 1_555 yes
O50 H71 3.40(2) 1_555 ?
O50 H222 2.99(3) 1_555 ?
O50 H232 3.37(3) 1_555 ?
O50 H501 1.04(3) 1_555 ?
O50 H502 .93(3) 1_555 ?
O50 H511 3.19(3) 1_555 ?
O50 H512 1.84(3) 1_555 ?
O50 H521 1.87(3) 1_555 ?
O50 H522 3.09(4) 1_555 ?
O50 H62 3.15(3) 1_555 ?
O50 H233 2.96(3) 1_555 ?
O51 O50 2.803(3) 1_555 yes
O51 O52 2.854(3) 1_555 yes
O51 H211 3.14(2) 1_555 ?
O51 H212 3.14(2) 1_555 ?
O51 H231 3.31(2) 1_555 ?
O51 H232 3.28(3) 1_555 ?
O51 H501 3.17(2) 1_555 ?
O51 H502 3.13(3) 1_555 ?
O51 H511 .79(3) 1_555 ?
O51 H512 .96(3) 1_555 ?
O51 H521 3.42(3) 1_555 ?
O51 H522 2.94(4) 1_555 ?
O51 N1 2.851(3) 1_555 yes
O51 C6 3.455(4) 1_555 ?
O51 O52 2.824(3) 1_555 yes
O51 H11 1.87(3) 1_555 ?
O51 H61 3.06(3) 1_555 ?
O51 H62 3.07(3) 1_555 ?
O51 H521 3.32(3) 1_555 ?
O51 H522 2.25(3) 1_555 ?
O52 O50 2.856(4) 1_555 yes
O52 O51 2.854(3) 1_555 yes
O52 H222 2.99(3) 1_555 ?
O52 H232 3.09(3) 1_555 ?
O52 H502 3.33(3) 1_555 ?
O52 H511 3.12(3) 1_555 ?
O52 H512 3.28(3) 1_555 ?
O52 H521 1.00(3) 1_555 ?
O52 H522 .57(3) 1_555 ?
O52 O51 2.824(3) 1_555 yes
O52 H62 2.97(3) 1_555 ?
O52 H81 3.21(2) 1_555 ?
O52 H212 3.49(2) 1_555 ?
O52 H231 2.89(3) 1_555 ?
O52 H511 2.06(3) 1_555 ?
O52 H512 3.38(2) 1_555 ?
